data_4070198
loop_
_publ_author_name
'Segawa, Yasutomo'
'Yamashita, Makoto'
'Nozaki, Kyoko'

_publ_section_title
;
 Diphenylphosphino- or Dicyclohexylphosphino-Tethered Boryl Pincer
 Ligands: Syntheses of PBP Iridium(III) Complexes and Their Conversion to
 Iridium&#x2212;Ethylene Complexes
;
_journal_issue 21
_journal_name_full Organometallics
_journal_page_first 6234
_journal_paper_doi 10.1021/om9006455
_journal_volume 28
_journal_year 2009
_chemical_formula_sum 'C34 H56 B Ir N2 P2'
_chemical_formula_weight 757.76
_chemical_name_systematic
; 
 ? 
;
_space_group_IT_number 14
_symmetry_cell_setting monoclinic
_symmetry_space_group_name_Hall '-P 2yn'
_symmetry_space_group_name_H-M 'P 1 21/n 1'
_atom_sites_solution_hydrogens geom
_atom_sites_solution_primary direct
_atom_sites_solution_secondary difmap
_audit_creation_method SHELXL-97
_cell_angle_alpha 90
_cell_angle_beta 98.8587(9)
_cell_angle_gamma 90
_cell_formula_units_Z 4
_cell_length_a 12.639(3)
_cell_length_b 11.880(3)
_cell_length_c 22.502(5)
_cell_measurement_reflns_used 9734
_cell_measurement_temperature 103.1500
_cell_measurement_theta_max 27.4835
_cell_measurement_theta_min 3.1436
_cell_volume 3338.4(14)
_computing_cell_refinement 'RIGAKU CrystalClear'
_computing_data_collection 'RIGAKU CrystalClear'
_computing_data_reduction 'RIGAKU CrystalClear'
_computing_molecular_graphics ORTEP-III
_computing_structure_refinement 'SHELXL-97 (Sheldrick, 1997)'
_computing_structure_solution SIR-97
_diffrn_ambient_temperature 103(2)
_diffrn_detector_area_resol_mean 7.31
_diffrn_measured_fraction_theta_full 0.972
_diffrn_measured_fraction_theta_max 0.972
_diffrn_measurement_device_type 'RIGAKU/MSC Meacury CCD'
_diffrn_measurement_method 'omega scans'
_diffrn_radiation_monochromator graphite
_diffrn_radiation_source 'fine-focus sealed tube'
_diffrn_radiation_type MoK\a
_diffrn_radiation_wavelength 0.71070
_diffrn_reflns_av_R_equivalents 0.0353
_diffrn_reflns_av_sigmaI/netI 0.0326
_diffrn_reflns_limit_h_max 12
_diffrn_reflns_limit_h_min -15
_diffrn_reflns_limit_k_max 14
_diffrn_reflns_limit_k_min -10
_diffrn_reflns_limit_l_max 26
_diffrn_reflns_limit_l_min -26
_diffrn_reflns_number 20689
_diffrn_reflns_theta_full 25.00
_diffrn_reflns_theta_max 25.00
_diffrn_reflns_theta_min 3.14
_exptl_absorpt_coefficient_mu 4.121
_exptl_absorpt_correction_T_max 0.4928
_exptl_absorpt_correction_T_min 0.3265
_exptl_absorpt_correction_type numerical
_exptl_absorpt_process_details 'Jacobson, R. (1998) Private communication'
_exptl_crystal_colour Yellow
_exptl_crystal_density_diffrn 1.508
_exptl_crystal_density_method 'not measured'
_exptl_crystal_description Block
_exptl_crystal_F_000 1544
_exptl_crystal_size_max 0.33
_exptl_crystal_size_mid 0.33
_exptl_crystal_size_min 0.20
_refine_diff_density_max 3.474
_refine_diff_density_min -1.150
_refine_diff_density_rms 0.135
_refine_ls_extinction_method none
_refine_ls_goodness_of_fit_ref 1.164
_refine_ls_hydrogen_treatment constr
_refine_ls_matrix_type full
_refine_ls_number_parameters 361
_refine_ls_number_reflns 5711
_refine_ls_number_restraints 0
_refine_ls_restrained_S_all 1.164
_refine_ls_R_factor_all 0.0395
_refine_ls_R_factor_gt 0.0356
_refine_ls_shift/su_max 0.001
_refine_ls_shift/su_mean 0.000
_refine_ls_structure_factor_coef Fsqd
_refine_ls_weighting_details 'calc w=1/[\s^2^(Fo^2^)+(0.0217P)^2^+14.4827P] where P=(Fo^2^+2Fc^2^)/3'
_refine_ls_weighting_scheme calc
_refine_ls_wR_factor_gt 0.0753
_refine_ls_wR_factor_ref 0.0788
_reflns_number_gt 5219
_reflns_number_total 5711
_reflns_threshold_expression >2sigma(I)
_cod_data_source_file om9006455_si_002.cif
_cod_data_source_block 4c
_cod_depositor_comments
;
The following automatic conversions were performed:
'_atom_site_symetry_multiplicity' tag replaced with
'_atom_site_symmetry_multiplicity'.

Automatic conversion script
Id: cif_correct_tags 1440 2010-10-19 06:21:57Z saulius 

The following automatic conversions were performed:

'_exptl_absorpt_correction_type' value 'Numerical' changed to
'numerical' according to
/home/saulius/struct/CIF-dictionaries/cif_core.dic dictionary named
'cif_core.dic' version 2.4.2 from 2011-04-26.

Automatic conversion script
Id: cif_fix_values 1715 2011-07-08 13:25:40Z adriana 
;
_cod_original_cell_volume 3338.1(13)
_cod_original_sg_symbol_H-M P21/n
_cod_database_code 4070198

loop_
_symmetry_equiv_pos_as_xyz
'x, y, z'
'-x+1/2, y+1/2, -z+1/2'
'-x, -y, -z'
'x-1/2, -y-1/2, z-1/2'

loop_
_atom_site_label
_atom_site_type_symbol
_atom_site_fract_x
_atom_site_fract_y
_atom_site_fract_z
_atom_site_U_iso_or_equiv
_atom_site_adp_type
_atom_site_occupancy
_atom_site_symmetry_multiplicity
_atom_site_calc_flag
_atom_site_refinement_flags
Ir1 Ir 0.532288(14) 0.033462(15) 0.259188(8) 0.01616(7) Uani 1 1 d .
C1 C 0.3802(4) -0.0484(5) 0.2224(2) 0.0264(12) Uani 1 1 d .
H1 H 0.3791 -0.1317 0.2236 0.032 Uiso 1 1 calc R
H2 H 0.3141 -0.0133 0.2324 0.032 Uiso 1 1 calc R
C2 C 0.4250(4) 0.0011(5) 0.1754(2) 0.0248(11) Uani 1 1 d .
H3 H 0.3868 0.0671 0.1556 0.030 Uiso 1 1 calc R
H4 H 0.4517 -0.0512 0.1468 0.030 Uiso 1 1 calc R
B1 B 0.6736(4) 0.0662(5) 0.3162(2) 0.0192(12) Uani 1 1 d .
N1 N 0.7034(3) 0.0305(3) 0.37742(18) 0.0180(9) Uani 1 1 d .
C3 C 0.7990(4) 0.0810(4) 0.4021(2) 0.0200(10) Uani 1 1 d .
C4 C 0.8352(4) 0.1460(4) 0.3558(2) 0.0199(11) Uani 1 1 d .
N2 N 0.7611(3) 0.1343(3) 0.30405(18) 0.0188(9) Uani 1 1 d .
C5 C 0.8578(4) 0.0778(5) 0.4595(2) 0.0256(12) Uani 1 1 d .
H5 H 0.8344 0.0341 0.4904 0.031 Uiso 1 1 calc R
C6 C 0.9520(4) 0.1406(5) 0.4707(2) 0.0272(12) Uani 1 1 d .
H6 H 0.9928 0.1398 0.5099 0.033 Uiso 1 1 calc R
C7 C 0.9876(4) 0.2042(5) 0.4258(2) 0.0271(12) Uani 1 1 d .
H7 H 1.0519 0.2465 0.4348 0.032 Uiso 1 1 calc R
C8 C 0.9298(4) 0.2066(4) 0.3676(2) 0.0211(11) Uani 1 1 d .
H8 H 0.9549 0.2489 0.3367 0.025 Uiso 1 1 calc R
C9 C 0.6268(4) -0.0300(4) 0.4079(2) 0.0202(11) Uani 1 1 d .
H9 H 0.6212 0.0040 0.4475 0.024 Uiso 1 1 calc R
H10 H 0.6460 -0.1105 0.4134 0.024 Uiso 1 1 calc R
P1 P 0.49984(10) -0.01095(11) 0.35340(5) 0.0174(3) Uani 1 1 d .
C10 C 0.4362(4) 0.1061(4) 0.3891(2) 0.0178(10) Uani 1 1 d .
H11 H 0.4236 0.0801 0.4297 0.021 Uiso 1 1 calc R
C11 C 0.5067(4) 0.2129(4) 0.3980(2) 0.0216(11) Uani 1 1 d .
H12 H 0.5742 0.1953 0.4249 0.026 Uiso 1 1 calc R
H13 H 0.5252 0.2367 0.3587 0.026 Uiso 1 1 calc R
C12 C 0.4498(4) 0.3087(4) 0.4247(2) 0.0261(12) Uani 1 1 d .
H14 H 0.4950 0.3772 0.4266 0.031 Uiso 1 1 calc R
H15 H 0.4405 0.2888 0.4663 0.031 Uiso 1 1 calc R
C13 C 0.3405(4) 0.3343(4) 0.3881(3) 0.0282(12) Uani 1 1 d .
H16 H 0.3044 0.3934 0.4086 0.034 Uiso 1 1 calc R
H17 H 0.3502 0.3633 0.3480 0.034 Uiso 1 1 calc R
C14 C 0.2706(4) 0.2294(4) 0.3804(3) 0.0270(12) Uani 1 1 d .
H18 H 0.2546 0.2049 0.4201 0.032 Uiso 1 1 calc R
H19 H 0.2019 0.2471 0.3546 0.032 Uiso 1 1 calc R
C15 C 0.3266(4) 0.1347(4) 0.3520(2) 0.0252(12) Uani 1 1 d .
H20 H 0.3369 0.1571 0.3109 0.030 Uiso 1 1 calc R
H21 H 0.2807 0.0667 0.3486 0.030 Uiso 1 1 calc R
C16 C 0.4162(4) -0.1328(4) 0.3671(2) 0.0193(10) Uani 1 1 d .
H22 H 0.3445 -0.1197 0.3424 0.023 Uiso 1 1 calc R
C17 C 0.4579(5) -0.2432(4) 0.3447(3) 0.0282(12) Uani 1 1 d .
H23 H 0.4703 -0.2340 0.3026 0.034 Uiso 1 1 calc R
H24 H 0.5270 -0.2628 0.3696 0.034 Uiso 1 1 calc R
C18 C 0.3774(5) -0.3379(4) 0.3482(3) 0.0331(14) Uani 1 1 d .
H25 H 0.3095 -0.3198 0.3217 0.040 Uiso 1 1 calc R
H26 H 0.4057 -0.4087 0.3336 0.040 Uiso 1 1 calc R
C19 C 0.3559(5) -0.3542(4) 0.4123(3) 0.0291(12) Uani 1 1 d .
H27 H 0.2999 -0.4124 0.4127 0.035 Uiso 1 1 calc R
H28 H 0.4220 -0.3813 0.4377 0.035 Uiso 1 1 calc R
C20 C 0.3198(4) -0.2462(4) 0.4383(2) 0.0239(11) Uani 1 1 d .
H29 H 0.3149 -0.2581 0.4813 0.029 Uiso 1 1 calc R
H30 H 0.2474 -0.2268 0.4173 0.029 Uiso 1 1 calc R
C21 C 0.3959(4) -0.1472(4) 0.4326(2) 0.0224(11) Uani 1 1 d .
H31 H 0.4648 -0.1605 0.4591 0.027 Uiso 1 1 calc R
H32 H 0.3643 -0.0772 0.4460 0.027 Uiso 1 1 calc R
C22 C 0.7600(4) 0.1883(4) 0.2462(2) 0.0198(10) Uani 1 1 d .
H33 H 0.8174 0.1583 0.2253 0.024 Uiso 1 1 calc R
H34 H 0.7685 0.2709 0.2507 0.024 Uiso 1 1 calc R
P2 P 0.62338(10) 0.15079(10) 0.20476(5) 0.0163(3) Uani 1 1 d .
C23 C 0.6514(4) 0.1035(4) 0.1308(2) 0.0183(10) Uani 1 1 d .
H35 H 0.5808 0.0897 0.1049 0.022 Uiso 1 1 calc R
C24 C 0.7106(4) -0.0109(4) 0.1389(2) 0.0226(11) Uani 1 1 d .
H36 H 0.7771 -0.0019 0.1681 0.027 Uiso 1 1 calc R
H37 H 0.6647 -0.0664 0.1556 0.027 Uiso 1 1 calc R
C25 C 0.7387(5) -0.0556(5) 0.0797(2) 0.0307(13) Uani 1 1 d .
H38 H 0.7803 -0.1261 0.0872 0.037 Uiso 1 1 calc R
H39 H 0.6721 -0.0728 0.0519 0.037 Uiso 1 1 calc R
C26 C 0.8039(5) 0.0303(5) 0.0508(3) 0.0335(14) Uani 1 1 d .
H40 H 0.8205 0.0003 0.0122 0.040 Uiso 1 1 calc R
H41 H 0.8724 0.0444 0.0776 0.040 Uiso 1 1 calc R
C27 C 0.7421(5) 0.1404(5) 0.0395(2) 0.0316(13) Uani 1 1 d .
H42 H 0.6760 0.1271 0.0105 0.038 Uiso 1 1 calc R
H43 H 0.7863 0.1958 0.0214 0.038 Uiso 1 1 calc R
C28 C 0.7126(4) 0.1885(4) 0.0977(2) 0.0242(11) Uani 1 1 d .
H44 H 0.6679 0.2565 0.0883 0.029 Uiso 1 1 calc R
H45 H 0.7787 0.2114 0.1244 0.029 Uiso 1 1 calc R
C29 C 0.5687(4) 0.2944(4) 0.1916(2) 0.0185(10) Uani 1 1 d .
H46 H 0.6234 0.3400 0.1746 0.022 Uiso 1 1 calc R
C30 C 0.5545(4) 0.3480(4) 0.2522(2) 0.0201(10) Uani 1 1 d .
H47 H 0.4977 0.3075 0.2693 0.024 Uiso 1 1 calc R
H48 H 0.6220 0.3412 0.2808 0.024 Uiso 1 1 calc R
C31 C 0.5243(4) 0.4714(4) 0.2437(2) 0.0223(11) Uani 1 1 d .
H49 H 0.5830 0.5127 0.2290 0.027 Uiso 1 1 calc R
H50 H 0.5141 0.5042 0.2829 0.027 Uiso 1 1 calc R
C32 C 0.4214(4) 0.4845(4) 0.1989(2) 0.0254(12) Uani 1 1 d .
H51 H 0.4058 0.5655 0.1920 0.031 Uiso 1 1 calc R
H52 H 0.3610 0.4507 0.2160 0.031 Uiso 1 1 calc R
C33 C 0.4308(4) 0.4277(4) 0.1390(2) 0.0256(12) Uani 1 1 d .
H53 H 0.4845 0.4681 0.1193 0.031 Uiso 1 1 calc R
H54 H 0.3611 0.4319 0.1122 0.031 Uiso 1 1 calc R
C34 C 0.4643(4) 0.3039(4) 0.1485(2) 0.0225(11) Uani 1 1 d .
H55 H 0.4075 0.2619 0.1648 0.027 Uiso 1 1 calc R
H56 H 0.4730 0.2699 0.1093 0.027 Uiso 1 1 calc R

loop_
_atom_site_aniso_label
_atom_site_aniso_U_11
_atom_site_aniso_U_22
_atom_site_aniso_U_33
_atom_site_aniso_U_23
_atom_site_aniso_U_13
_atom_site_aniso_U_12
Ir1 0.01694(11) 0.01804(12) 0.01419(11) 0.00014(7) 0.00461(7) -0.00123(7)
C1 0.021(3) 0.030(3) 0.028(3) -0.001(2) 0.003(2) -0.009(2)
C2 0.027(3) 0.035(3) 0.013(2) -0.008(2) 0.005(2) -0.005(2)
B1 0.021(3) 0.023(3) 0.013(3) -0.012(2) 0.002(2) -0.002(2)
N1 0.015(2) 0.025(2) 0.015(2) 0.0017(16) 0.0042(16) 0.0007(16)
C3 0.017(2) 0.022(3) 0.021(3) -0.002(2) 0.005(2) 0.004(2)
C4 0.016(2) 0.025(3) 0.019(3) -0.002(2) 0.005(2) 0.004(2)
N2 0.016(2) 0.025(2) 0.017(2) 0.0006(17) 0.0035(16) -0.0019(17)
C5 0.027(3) 0.032(3) 0.018(3) -0.002(2) 0.006(2) 0.005(2)
C6 0.023(3) 0.037(3) 0.020(3) -0.009(2) 0.000(2) 0.005(2)
C7 0.022(3) 0.027(3) 0.031(3) -0.009(2) 0.003(2) -0.003(2)
C8 0.019(3) 0.022(3) 0.023(3) -0.001(2) 0.006(2) 0.002(2)
C9 0.025(3) 0.025(3) 0.012(2) 0.0042(19) 0.008(2) 0.003(2)
P1 0.0177(6) 0.0209(7) 0.0146(6) 0.0016(5) 0.0056(5) -0.0006(5)
C10 0.023(3) 0.017(3) 0.015(2) 0.0006(18) 0.0064(19) -0.002(2)
C11 0.020(3) 0.028(3) 0.017(2) -0.003(2) 0.003(2) -0.005(2)
C12 0.035(3) 0.018(3) 0.026(3) -0.005(2) 0.008(2) -0.005(2)
C13 0.039(3) 0.016(3) 0.030(3) -0.002(2) 0.005(2) 0.003(2)
C14 0.027(3) 0.024(3) 0.031(3) -0.001(2) 0.007(2) 0.008(2)
C15 0.019(3) 0.024(3) 0.032(3) -0.003(2) 0.001(2) 0.001(2)
C16 0.021(3) 0.018(3) 0.019(3) -0.0014(19) 0.006(2) -0.002(2)
C17 0.035(3) 0.018(3) 0.035(3) 0.001(2) 0.019(3) 0.003(2)
C18 0.048(4) 0.018(3) 0.039(3) -0.007(2) 0.024(3) -0.005(3)
C19 0.031(3) 0.023(3) 0.036(3) 0.004(2) 0.015(2) -0.003(2)
C20 0.031(3) 0.022(3) 0.021(3) 0.004(2) 0.011(2) -0.004(2)
C21 0.030(3) 0.018(3) 0.021(3) 0.003(2) 0.008(2) -0.002(2)
C22 0.021(3) 0.016(3) 0.022(3) -0.0004(19) 0.002(2) -0.002(2)
P2 0.0170(6) 0.0174(6) 0.0152(6) 0.0010(5) 0.0048(5) 0.0001(5)
C23 0.023(3) 0.017(3) 0.015(2) -0.0038(19) 0.0041(19) -0.003(2)
C24 0.025(3) 0.026(3) 0.019(3) -0.001(2) 0.010(2) 0.000(2)
C25 0.042(3) 0.028(3) 0.025(3) -0.007(2) 0.014(3) 0.007(3)
C26 0.045(4) 0.034(3) 0.026(3) 0.000(2) 0.021(3) 0.004(3)
C27 0.041(3) 0.034(3) 0.024(3) 0.001(2) 0.018(3) 0.002(3)
C28 0.028(3) 0.025(3) 0.021(3) 0.002(2) 0.011(2) 0.001(2)
C29 0.018(2) 0.019(3) 0.019(3) 0.0029(19) 0.0046(19) 0.002(2)
C30 0.022(3) 0.020(3) 0.019(3) -0.003(2) 0.006(2) -0.001(2)
C31 0.023(3) 0.023(3) 0.022(3) -0.004(2) 0.007(2) 0.003(2)
C32 0.024(3) 0.022(3) 0.031(3) 0.003(2) 0.005(2) 0.003(2)
C33 0.024(3) 0.027(3) 0.024(3) 0.003(2) 0.000(2) -0.002(2)
C34 0.024(3) 0.023(3) 0.021(3) 0.000(2) 0.004(2) -0.003(2)

loop_
_atom_type_symbol
_atom_type_description
_atom_type_scat_dispersion_real
_atom_type_scat_dispersion_imag
_atom_type_scat_source
C C 0.0033 0.0016 'International Tables Vol C Tables 4.2.6.8 and 6.1.1.4'
H H 0.0000 0.0000 'International Tables Vol C Tables 4.2.6.8 and 6.1.1.4'
B B 0.0013 0.0007 'International Tables Vol C Tables 4.2.6.8 and 6.1.1.4'
N N 0.0061 0.0033 'International Tables Vol C Tables 4.2.6.8 and 6.1.1.4'
P P 0.1023 0.0942 'International Tables Vol C Tables 4.2.6.8 and 6.1.1.4'
Ir Ir -1.4442 7.9887 'International Tables Vol C Tables 4.2.6.8 and 6.1.1.4'

loop_
_geom_angle_atom_site_label_1
_geom_angle_atom_site_label_2
_geom_angle_atom_site_label_3
_geom_angle
B1 Ir1 C2 158.7(2)
B1 Ir1 C1 159.6(2)
C2 Ir1 C1 37.42(19)
B1 Ir1 P2 76.08(17)
C2 Ir1 P2 86.64(14)
C1 Ir1 P2 123.56(14)
B1 Ir1 P1 74.26(16)
C2 Ir1 P1 125.86(14)
C1 Ir1 P1 88.58(15)
P2 Ir1 P1 144.86(5)
C2 C1 Ir1 70.6(3)
C2 C1 H1 116.6
Ir1 C1 H1 116.6
C2 C1 H2 116.6
Ir1 C1 H2 116.6
H1 C1 H2 113.6
C1 C2 Ir1 72.0(3)
C1 C2 H3 116.4
Ir1 C2 H3 116.4
C1 C2 H4 116.4
Ir1 C2 H4 116.4
H3 C2 H4 113.4
N2 B1 N1 104.8(4)
N2 B1 Ir1 127.3(4)
N1 B1 Ir1 127.9(4)
C3 N1 B1 109.9(4)
C3 N1 C9 128.7(4)
B1 N1 C9 120.1(4)
N1 C3 C5 132.1(5)
N1 C3 C4 107.4(4)
C5 C3 C4 120.5(5)
N2 C4 C8 131.7(5)
N2 C4 C3 108.0(4)
C8 C4 C3 120.4(5)
C4 N2 B1 109.8(4)
C4 N2 C22 128.5(4)
B1 N2 C22 121.4(4)
C3 C5 C6 118.2(5)
C3 C5 H5 120.9
C6 C5 H5 120.9
C7 C6 C5 121.5(5)
C7 C6 H6 119.2
C5 C6 H6 119.2
C6 C7 C8 120.7(5)
C6 C7 H7 119.6
C8 C7 H7 119.6
C4 C8 C7 118.6(5)
C4 C8 H8 120.7
C7 C8 H8 120.7
N1 C9 P1 101.3(3)
N1 C9 H9 111.5
P1 C9 H9 111.5
N1 C9 H10 111.5
P1 C9 H10 111.5
H9 C9 H10 109.3
C16 P1 C10 102.6(2)
C16 P1 C9 104.5(2)
C10 P1 C9 101.0(2)
C16 P1 Ir1 121.76(16)
C10 P1 Ir1 112.46(16)
C9 P1 Ir1 112.15(16)
C15 C10 C11 110.0(4)
C15 C10 P1 110.1(3)
C11 C10 P1 113.1(3)
C15 C10 H11 107.8
C11 C10 H11 107.8
P1 C10 H11 107.8
C12 C11 C10 111.6(4)
C12 C11 H12 109.3
C10 C11 H12 109.3
C12 C11 H13 109.3
C10 C11 H13 109.3
H12 C11 H13 108.0
C11 C12 C13 112.3(4)
C11 C12 H14 109.1
C13 C12 H14 109.1
C11 C12 H15 109.1
C13 C12 H15 109.1
H14 C12 H15 107.9
C14 C13 C12 111.1(4)
C14 C13 H16 109.4
C12 C13 H16 109.4
C14 C13 H17 109.4
C12 C13 H17 109.4
H16 C13 H17 108.0
C15 C14 C13 110.7(4)
C15 C14 H18 109.5
C13 C14 H18 109.5
C15 C14 H19 109.5
C13 C14 H19 109.5
H18 C14 H19 108.1
C14 C15 C10 111.9(4)
C14 C15 H20 109.2
C10 C15 H20 109.2
C14 C15 H21 109.2
C10 C15 H21 109.2
H20 C15 H21 107.9
C17 C16 C21 109.6(4)
C17 C16 P1 112.4(3)
C21 C16 P1 115.5(3)
C17 C16 H22 106.2
C21 C16 H22 106.2
P1 C16 H22 106.2
C18 C17 C16 110.4(4)
C18 C17 H23 109.6
C16 C17 H23 109.6
C18 C17 H24 109.6
C16 C17 H24 109.6
H23 C17 H24 108.1
C19 C18 C17 111.1(5)
C19 C18 H25 109.4
C17 C18 H25 109.4
C19 C18 H26 109.4
C17 C18 H26 109.4
H25 C18 H26 108.0
C20 C19 C18 111.6(4)
C20 C19 H27 109.3
C18 C19 H27 109.3
C20 C19 H28 109.3
C18 C19 H28 109.3
H27 C19 H28 108.0
C19 C20 C21 112.8(4)
C19 C20 H29 109.0
C21 C20 H29 109.0
C19 C20 H30 109.0
C21 C20 H30 109.0
H29 C20 H30 107.8
C20 C21 C16 111.3(4)
C20 C21 H31 109.4
C16 C21 H31 109.4
C20 C21 H32 109.4
C16 C21 H32 109.4
H31 C21 H32 108.0
N2 C22 P2 102.8(3)
N2 C22 H33 111.2
P2 C22 H33 111.2
N2 C22 H34 111.2
P2 C22 H34 111.2
H33 C22 H34 109.1
C23 P2 C29 104.8(2)
C23 P2 C22 103.3(2)
C29 P2 C22 98.8(2)
C23 P2 Ir1 118.81(16)
C29 P2 Ir1 116.30(16)
C22 P2 Ir1 112.24(16)
C28 C23 C24 111.4(4)
C28 C23 P2 114.8(3)
C24 C23 P2 108.5(3)
C28 C23 H35 107.3
C24 C23 H35 107.3
P2 C23 H35 107.3
C25 C24 C23 112.0(4)
C25 C24 H36 109.2
C23 C24 H36 109.2
C25 C24 H37 109.2
C23 C24 H37 109.2
H36 C24 H37 107.9
C26 C25 C24 110.8(5)
C26 C25 H38 109.5
C24 C25 H38 109.5
C26 C25 H39 109.5
C24 C25 H39 109.5
H38 C25 H39 108.1
C25 C26 C27 110.5(5)
C25 C26 H40 109.6
C27 C26 H40 109.6
C25 C26 H41 109.6
C27 C26 H41 109.6
H40 C26 H41 108.1
C26 C27 C28 111.3(5)
C26 C27 H42 109.4
C28 C27 H42 109.4
C26 C27 H43 109.4
C28 C27 H43 109.4
H42 C27 H43 108.0
C27 C28 C23 112.2(4)
C27 C28 H44 109.2
C23 C28 H44 109.2
C27 C28 H45 109.2
C23 C28 H45 109.2
H44 C28 H45 107.9
C34 C29 C30 109.1(4)
C34 C29 P2 116.0(3)
C30 C29 P2 109.4(3)
C34 C29 H46 107.3
C30 C29 H46 107.3
P2 C29 H46 107.3
C31 C30 C29 110.5(4)
C31 C30 H47 109.6
C29 C30 H47 109.6
C31 C30 H48 109.6
C29 C30 H48 109.6
H47 C30 H48 108.1
C30 C31 C32 110.7(4)
C30 C31 H49 109.5
C32 C31 H49 109.5
C30 C31 H50 109.5
C32 C31 H50 109.5
H49 C31 H50 108.1
C31 C32 C33 111.3(4)
C31 C32 H51 109.4
C33 C32 H51 109.4
C31 C32 H52 109.4
C33 C32 H52 109.4
H51 C32 H52 108.0
C32 C33 C34 111.0(4)
C32 C33 H53 109.4
C34 C33 H53 109.4
C32 C33 H54 109.4
C34 C33 H54 109.4
H53 C33 H54 108.0
C29 C34 C33 110.7(4)
C29 C34 H55 109.5
C33 C34 H55 109.5
C29 C34 H56 109.5
C33 C34 H56 109.5
H55 C34 H56 108.1

loop_
_geom_bond_atom_site_label_1
_geom_bond_atom_site_label_2
_geom_bond_distance
Ir1 B1 2.069(5)
Ir1 C2 2.181(5)
Ir1 C1 2.199(5)
Ir1 P2 2.2808(13)
Ir1 P1 2.2821(13)
C1 C2 1.405(7)
C1 H1 0.9900
C1 H2 0.9900
C2 H3 0.9900
C2 H4 0.9900
B1 N2 1.431(7)
B1 N1 1.434(7)
N1 C3 1.386(6)
N1 C9 1.459(6)
C3 C5 1.388(7)
C3 C4 1.429(7)
C4 N2 1.384(6)
C4 C8 1.386(7)
N2 C22 1.449(6)
C5 C6 1.394(8)
C5 H5 0.9500
C6 C7 1.391(8)
C6 H6 0.9500
C7 C8 1.400(7)
C7 H7 0.9500
C8 H8 0.9500
C9 P1 1.877(5)
C9 H9 0.9900
C9 H10 0.9900
P1 C16 1.846(5)
P1 C10 1.851(5)
C10 C15 1.542(7)
C10 C11 1.545(7)
C10 H11 1.0000
C11 C12 1.519(7)
C11 H12 0.9900
C11 H13 0.9900
C12 C13 1.526(8)
C12 H14 0.9900
C12 H15 0.9900
C13 C14 1.523(7)
C13 H16 0.9900
C13 H17 0.9900
C14 C15 1.522(7)
C14 H18 0.9900
C14 H19 0.9900
C15 H20 0.9900
C15 H21 0.9900
C16 C17 1.528(7)
C16 C21 1.542(7)
C16 H22 1.0000
C17 C18 1.527(7)
C17 H23 0.9900
C17 H24 0.9900
C18 C19 1.521(8)
C18 H25 0.9900
C18 H26 0.9900
C19 C20 1.509(7)
C19 H27 0.9900
C19 H28 0.9900
C20 C21 1.536(7)
C20 H29 0.9900
C20 H30 0.9900
C21 H31 0.9900
C21 H32 0.9900
C22 P2 1.885(5)
C22 H33 0.9900
C22 H34 0.9900
P2 C23 1.843(5)
P2 C29 1.847(5)
C23 C28 1.533(7)
C23 C24 1.548(7)
C23 H35 1.0000
C24 C25 1.527(7)
C24 H36 0.9900
C24 H37 0.9900
C25 C26 1.519(8)
C25 H38 0.9900
C25 H39 0.9900
C26 C27 1.525(8)
C26 H40 0.9900
C26 H41 0.9900
C27 C28 1.528(7)
C27 H42 0.9900
C27 H43 0.9900
C28 H44 0.9900
C28 H45 0.9900
C29 C34 1.517(7)
C29 C30 1.539(6)
C29 H46 1.0000
C30 C31 1.519(7)
C30 H47 0.9900
C30 H48 0.9900
C31 C32 1.526(7)
C31 H49 0.9900
C31 H50 0.9900
C32 C33 1.528(7)
C32 H51 0.9900
C32 H52 0.9900
C33 C34 1.536(7)
C33 H53 0.9900
C33 H54 0.9900
C34 H55 0.9900
C34 H56 0.9900

loop_
_geom_torsion_atom_site_label_1
_geom_torsion_atom_site_label_2
_geom_torsion_atom_site_label_3
_geom_torsion_atom_site_label_4
_geom_torsion
B1 Ir1 C1 C2 -152.2(5)
P2 Ir1 C1 C2 10.7(4)
P1 Ir1 C1 C2 175.5(3)
B1 Ir1 C2 C1 153.4(6)
P2 Ir1 C2 C1 -171.1(3)
P1 Ir1 C2 C1 -5.6(4)
C2 Ir1 B1 N2 35.6(9)
C1 Ir1 B1 N2 164.3(5)
P2 Ir1 B1 N2 -1.1(4)
P1 Ir1 B1 N2 -162.0(5)
C2 Ir1 B1 N1 -147.8(5)
C1 Ir1 B1 N1 -19.1(9)
P2 Ir1 B1 N1 175.6(5)
P1 Ir1 B1 N1 14.6(4)
N2 B1 N1 C3 4.4(5)
Ir1 B1 N1 C3 -172.9(4)
N2 B1 N1 C9 172.5(4)
Ir1 B1 N1 C9 -4.7(7)
B1 N1 C3 C5 176.8(5)
C9 N1 C3 C5 9.9(9)
B1 N1 C3 C4 -2.9(5)
C9 N1 C3 C4 -169.8(4)
N1 C3 C4 N2 0.2(5)
C5 C3 C4 N2 -179.5(4)
N1 C3 C4 C8 179.9(4)
C5 C3 C4 C8 0.2(7)
C8 C4 N2 B1 -177.1(5)
C3 C4 N2 B1 2.5(6)
C8 C4 N2 C22 -2.9(9)
C3 C4 N2 C22 176.7(5)
N1 B1 N2 C4 -4.2(5)
Ir1 B1 N2 C4 173.0(4)
N1 B1 N2 C22 -178.8(4)
Ir1 B1 N2 C22 -1.6(7)
N1 C3 C5 C6 -179.0(5)
C4 C3 C5 C6 0.7(7)
C3 C5 C6 C7 -0.6(8)
C5 C6 C7 C8 -0.4(8)
N2 C4 C8 C7 178.5(5)
C3 C4 C8 C7 -1.1(7)
C6 C7 C8 C4 1.2(8)
C3 N1 C9 P1 154.7(4)
B1 N1 C9 P1 -11.0(5)
N1 C9 P1 C16 154.1(3)
N1 C9 P1 C10 -99.6(3)
N1 C9 P1 Ir1 20.3(3)
B1 Ir1 P1 C16 -142.3(3)
C2 Ir1 P1 C16 29.9(3)
C1 Ir1 P1 C16 26.5(2)
P2 Ir1 P1 C16 -175.74(19)
B1 Ir1 P1 C10 95.4(2)
C2 Ir1 P1 C10 -92.4(3)
C1 Ir1 P1 C10 -95.7(2)
P2 Ir1 P1 C10 62.03(19)
B1 Ir1 P1 C9 -17.6(2)
C2 Ir1 P1 C9 154.6(3)
C1 Ir1 P1 C9 151.2(2)
P2 Ir1 P1 C9 -51.0(2)
C16 P1 C10 C15 -70.8(4)
C9 P1 C10 C15 -178.5(3)
Ir1 P1 C10 C15 61.8(4)
C16 P1 C10 C11 165.8(3)
C9 P1 C10 C11 58.0(4)
Ir1 P1 C10 C11 -61.7(4)
C15 C10 C11 C12 53.8(5)
P1 C10 C11 C12 177.4(3)
C10 C11 C12 C13 -54.4(6)
C11 C12 C13 C14 55.2(6)
C12 C13 C14 C15 -55.9(6)
C13 C14 C15 C10 57.2(6)
C11 C10 C15 C14 -55.7(6)
P1 C10 C15 C14 179.0(4)
C10 P1 C16 C17 -176.4(4)
C9 P1 C16 C17 -71.3(4)
Ir1 P1 C16 C17 56.8(4)
C10 P1 C16 C21 -49.5(4)
C9 P1 C16 C21 55.6(4)
Ir1 P1 C16 C21 -176.2(3)
C21 C16 C17 C18 58.7(6)
P1 C16 C17 C18 -171.3(4)
C16 C17 C18 C19 -59.0(6)
C17 C18 C19 C20 55.1(6)
C18 C19 C20 C21 -52.2(6)
C19 C20 C21 C16 52.7(6)
C17 C16 C21 C20 -55.3(6)
P1 C16 C21 C20 176.4(3)
C4 N2 C22 P2 -170.1(4)
B1 N2 C22 P2 3.5(5)
N2 C22 P2 C23 -133.1(3)
N2 C22 P2 C29 119.2(3)
N2 C22 P2 Ir1 -4.0(4)
B1 Ir1 P2 C23 123.2(2)
C2 Ir1 P2 C23 -44.2(2)
C1 Ir1 P2 C23 -50.7(3)
P1 Ir1 P2 C23 156.32(19)
B1 Ir1 P2 C29 -110.1(2)
C2 Ir1 P2 C29 82.5(2)
C1 Ir1 P2 C29 76.0(3)
P1 Ir1 P2 C29 -76.96(19)
B1 Ir1 P2 C22 2.6(2)
C2 Ir1 P2 C22 -164.8(2)
C1 Ir1 P2 C22 -171.3(2)
P1 Ir1 P2 C22 35.7(2)
C29 P2 C23 C28 47.8(4)
C22 P2 C23 C28 -55.2(4)
Ir1 P2 C23 C28 179.8(3)
C29 P2 C23 C24 173.2(3)
C22 P2 C23 C24 70.2(4)
Ir1 P2 C23 C24 -54.9(4)
C28 C23 C24 C25 -51.7(6)
P2 C23 C24 C25 -179.0(4)
C23 C24 C25 C26 55.7(6)
C24 C25 C26 C27 -58.4(6)
C25 C26 C27 C28 57.9(6)
C26 C27 C28 C23 -54.5(6)
C24 C23 C28 C27 51.0(6)
P2 C23 C28 C27 174.8(4)
C23 P2 C29 C34 62.7(4)
C22 P2 C29 C34 169.1(4)
Ir1 P2 C29 C34 -70.7(4)
C23 P2 C29 C30 -173.5(3)
C22 P2 C29 C30 -67.1(4)
Ir1 P2 C29 C30 53.1(4)
C34 C29 C30 C31 -60.0(5)
P2 C29 C30 C31 172.2(3)
C29 C30 C31 C32 58.2(5)
C30 C31 C32 C33 -55.3(6)
C31 C32 C33 C34 54.3(6)
C30 C29 C34 C33 58.9(5)
P2 C29 C34 C33 -177.1(3)
C32 C33 C34 C29 -56.7(6)
